data_4105412
loop_
_publ_author_name
'Xingwei Guo'
'Rong Yu'
'Haijun Li'
'Zhiping Li'

_publ_section_title
;
 Iron-Catalyzed Tandem Oxidative Coupling and Annulation: An Efficient
 Approach to Construct Polysubstituted Benzofurans
;
_journal_name_full 'Journal of the American Chemical Society'
_journal_page_first 17387
_journal_page_last 17393
_journal_paper_doi 10.1021/ja907568j
_journal_volume 131
_journal_year 2009
_chemical_formula_sum 'C21 H15 Br O3'
_chemical_formula_weight 395.24
_chemical_name_systematic
; 
 ? 
;
_space_group_IT_number 19
_symmetry_cell_setting orthorhombic
_symmetry_space_group_name_Hall 'P 2ac 2ab'
_symmetry_space_group_name_H-M 'P 21 21 21'
_atom_sites_solution_hydrogens geom
_atom_sites_solution_primary direct
_atom_sites_solution_secondary difmap
_audit_creation_method SHELXL-97
_cell_angle_alpha 90.00
_cell_angle_beta 90.00
_cell_angle_gamma 90.00
_cell_formula_units_Z 4
_cell_length_a 4.1182(8)
_cell_length_b 14.193(3)
_cell_length_c 29.071(6)
_cell_measurement_reflns_used 14189
_cell_measurement_temperature 293(2)
_cell_measurement_theta_max 27.48
_cell_measurement_theta_min 1.60
_cell_volume 1699.2(6)
_computing_cell_refinement Rapid-AUTO
_computing_data_collection 'Rapid-AUTO (Rigaku,2000)'
_computing_data_reduction 'CrystalStructure (Rigaku/MSC,2000)'
_computing_molecular_graphics 'Siemens SHELXTL V4.2,(Sheldrick,1990)'
_computing_publication_material SHELXL-97,(Sheldrick,1997)
_computing_structure_refinement SHELXL-97,(Sheldrick,1997)
_computing_structure_solution SHELXS-97,(Sheldrick,1997)
_diffrn_ambient_temperature 293(2)
_diffrn_measured_fraction_theta_full 0.997
_diffrn_measured_fraction_theta_max 0.997
_diffrn_measurement_device_type 'Bruker P4'
_diffrn_measurement_method '\w scans'
_diffrn_radiation_monochromator graphite
_diffrn_radiation_source 'fine-focus sealed tube'
_diffrn_radiation_type MoK\a
_diffrn_radiation_wavelength 0.71073
_diffrn_reflns_av_R_equivalents 0.09870850
_diffrn_reflns_av_sigmaI/netI 0.2450
_diffrn_reflns_limit_h_max 5
_diffrn_reflns_limit_h_min 0
_diffrn_reflns_limit_k_max 18
_diffrn_reflns_limit_k_min 0
_diffrn_reflns_limit_l_max 37
_diffrn_reflns_limit_l_min 0
_diffrn_reflns_number 14189
_diffrn_reflns_theta_full 27.48
_diffrn_reflns_theta_max 27.48
_diffrn_reflns_theta_min 1.60
_exptl_absorpt_coefficient_mu 2.436
_exptl_absorpt_correction_T_max 0.6415
_exptl_absorpt_correction_T_min 0.3227
_exptl_absorpt_correction_type empirical
_exptl_absorpt_process_details
; 
                                  HIGASHI, T. (1995). Abscor-empirical 
                                  Absorption Correction based on Fourier 
                                  Series Approximation. 
                                  Rigaku Corporation,Tokyo,Japan. 
;
_exptl_crystal_colour colorless
_exptl_crystal_density_diffrn 1.545
_exptl_crystal_description needle
_exptl_crystal_F_000 800
_exptl_crystal_size_max 0.60
_exptl_crystal_size_mid 0.20
_exptl_crystal_size_min 0.20
_refine_diff_density_max 0.321
_refine_diff_density_min -0.603
_refine_diff_density_rms 0.066
_refine_ls_abs_structure_details 'Flack H D (1983), Acta Cryst. A39, 876-881'
_refine_ls_abs_structure_Flack -10(10)
_refine_ls_extinction_method none
_refine_ls_goodness_of_fit_ref 0.657
_refine_ls_hydrogen_treatment none
_refine_ls_matrix_type full
_refine_ls_number_parameters 227
_refine_ls_number_reflns 2323
_refine_ls_number_restraints 0
_refine_ls_restrained_S_all 0.657
_refine_ls_R_factor_all 0.1377
_refine_ls_R_factor_gt 0.0375
_refine_ls_shift/su_max 0.000
_refine_ls_shift/su_mean 0.000
_refine_ls_structure_factor_coef Fsqd
_refine_ls_weighting_details 'calc w=1/[\s^2^(Fo^2^)+(0.0000P)^2^+0.0000P] where P=(Fo^2^+2Fc^2^)/3'
_refine_ls_weighting_scheme calc
_refine_ls_wR_factor_gt 0.0473
_refine_ls_wR_factor_ref 0.0581
_reflns_number_gt 872
_reflns_number_total 2323
_reflns_threshold_expression >2sigma(I)
_cod_data_source_file ja907568j_si_001.cif
_cod_data_source_block lizp
_cod_database_code 4105412

loop_
_symmetry_equiv_pos_as_xyz
'x, y, z'
'-x+1/2, -y, z+1/2'
'-x, y+1/2, -z+1/2'
'x+1/2, -y+1/2, -z'

loop_
_atom_site_label
_atom_site_type_symbol
_atom_site_fract_x
_atom_site_fract_y
_atom_site_fract_z
_atom_site_U_iso_or_equiv
_atom_site_adp_type
_atom_site_occupancy
_atom_site_symmetry_multiplicity
_atom_site_calc_flag
_atom_site_refinement_flags
Br1 Br 1.0615(2) 0.43139(5) 0.13043(2) 0.0538(2) Uani 1 1 d .
O1 O 0.4505(15) 0.3073(3) 0.39052(13) 0.0422(15) Uani 1 1 d .
C1 C 0.557(2) 0.3050(4) 0.3460(2) 0.038(2) Uani 1 1 d .
C18 C 0.8872(19) 0.4185(5) 0.19162(17) 0.036(2) Uani 1 1 d .
C21 C 0.6390(19) 0.4071(4) 0.27879(19) 0.033(2) Uani 1 1 d .
C20 C 0.634(2) 0.4921(4) 0.25523(19) 0.037(2) Uani 1 1 d .
H20 H 0.5485 0.5457 0.2691 0.044 Uiso 1 1 calc R
C8 C 0.2245(19) 0.4155(5) 0.44617(18) 0.034(2) Uani 1 1 d .
C17 C 0.897(2) 0.3344(4) 0.2122(2) 0.045(2) Uani 1 1 d .
H17 H 0.9835 0.2828 0.1968 0.055 Uiso 1 1 calc R
C4 C 0.349(2) 0.3993(4) 0.3991(2) 0.038(2) Uani 1 1 d .
C2 C 0.5263(19) 0.3922(4) 0.32514(19) 0.0330(19) Uani 1 1 d .
C3 C 0.3933(18) 0.4513(3) 0.36108(19) 0.0326(17) Uani 1 1 d .
C16 C 0.774(2) 0.3235(5) 0.2582(2) 0.038(2) Uani 1 1 d .
C19 C 0.754(2) 0.4965(4) 0.2122(2) 0.044(2) Uani 1 1 d .
H19 H 0.7458 0.5532 0.1962 0.053 Uiso 1 1 calc R
C14 C 0.684(2) 0.2252(4) 0.3249(2) 0.048(3) Uani 1 1 d .
H14 H 0.6940 0.1676 0.3400 0.058 Uiso 1 1 calc R
C10 C -0.076(2) 0.5099(4) 0.5009(2) 0.051(2) Uani 1 1 d .
H10 H -0.2083 0.5612 0.5074 0.061 Uiso 1 1 calc R
C11 C 0.030(2) 0.4506(5) 0.5356(2) 0.053(2) Uani 1 1 d .
H11 H -0.0387 0.4613 0.5656 0.064 Uiso 1 1 calc R
C9 C 0.0210(18) 0.4907(4) 0.45647(19) 0.043(2) Uani 1 1 d .
H9 H -0.0520 0.5292 0.4327 0.051 Uiso 1 1 calc R
C12 C 0.234(2) 0.3768(5) 0.5269(2) 0.050(2) Uani 1 1 d .
H12 H 0.3088 0.3392 0.5508 0.059 Uiso 1 1 calc R
C15 C 0.793(2) 0.2359(4) 0.2805(2) 0.045(2) Uani 1 1 d .
H15 H 0.8813 0.1845 0.2651 0.054 Uiso 1 1 calc R
C13 C 0.3295(19) 0.3581(4) 0.4812(2) 0.046(2) Uani 1 1 d .
H13 H 0.4634 0.3070 0.4748 0.055 Uiso 1 1 calc R
O3 O 0.4541(14) 0.6041(2) 0.39149(12) 0.0357(13) Uani 1 1 d .
O2 O 0.1577(14) 0.5920(3) 0.32676(13) 0.0536(18) Uani 1 1 d .
C5 C 0.3151(18) 0.5582(5) 0.3567(2) 0.039(2) Uani 1 1 d .
C6 C 0.383(2) 0.7045(3) 0.39386(18) 0.041(2) Uani 1 1 d .
H6A H 0.1538 0.7155 0.3881 0.049 Uiso 1 1 calc R
H6B H 0.5078 0.7384 0.3709 0.049 Uiso 1 1 calc R
C7 C 0.472(3) 0.7375(4) 0.44109(16) 0.059(3) Uani 1 1 d .
H7A H 0.3454 0.7038 0.4635 0.088 Uiso 1 1 calc R
H7B H 0.4279 0.8037 0.4437 0.088 Uiso 1 1 calc R
H7C H 0.6982 0.7262 0.4464 0.088 Uiso 1 1 calc R

loop_
_atom_site_aniso_label
_atom_site_aniso_U_11
_atom_site_aniso_U_22
_atom_site_aniso_U_33
_atom_site_aniso_U_23
_atom_site_aniso_U_13
_atom_site_aniso_U_12
Br1 0.0535(5) 0.0668(4) 0.0410(3) -0.0003(4) 0.0059(5) -0.0012(6)
O1 0.051(4) 0.038(3) 0.038(2) 0.005(2) -0.002(3) 0.001(4)
C1 0.051(6) 0.019(3) 0.043(4) -0.002(3) -0.015(5) -0.009(5)
C18 0.043(5) 0.032(4) 0.032(3) -0.007(3) -0.002(4) 0.001(5)
C21 0.045(6) 0.025(3) 0.030(3) -0.008(3) -0.013(4) 0.000(4)
C20 0.044(7) 0.030(3) 0.036(4) 0.003(3) -0.009(5) -0.002(5)
C8 0.041(5) 0.033(4) 0.027(3) 0.002(3) 0.000(4) -0.009(5)
C17 0.041(6) 0.045(4) 0.050(4) -0.019(4) -0.007(5) 0.012(6)
C4 0.040(6) 0.027(4) 0.046(4) -0.007(3) -0.007(5) -0.003(4)
C2 0.028(5) 0.032(3) 0.038(3) -0.006(3) -0.014(4) -0.002(4)
C3 0.034(5) 0.023(3) 0.040(4) 0.001(3) -0.015(4) 0.004(4)
C16 0.033(5) 0.045(4) 0.035(4) -0.012(4) -0.009(4) 0.000(5)
C19 0.051(6) 0.046(4) 0.036(4) 0.009(4) -0.004(5) -0.007(5)
C14 0.066(8) 0.028(4) 0.051(4) -0.004(3) -0.010(5) 0.002(5)
C10 0.041(6) 0.060(5) 0.052(4) -0.018(4) 0.008(5) -0.019(6)
C11 0.046(7) 0.072(5) 0.042(4) -0.009(4) 0.001(5) -0.022(7)
C9 0.037(6) 0.053(4) 0.039(3) 0.006(4) -0.005(4) -0.005(5)
C12 0.055(6) 0.067(5) 0.027(4) 0.004(4) -0.016(5) -0.011(6)
C15 0.054(6) 0.040(4) 0.041(4) -0.019(4) -0.006(5) 0.006(5)
C13 0.042(6) 0.048(4) 0.048(4) 0.001(4) -0.003(5) -0.002(5)
O3 0.038(4) 0.030(2) 0.039(2) -0.0016(18) -0.008(3) 0.003(3)
O2 0.073(5) 0.048(3) 0.039(3) -0.004(2) -0.024(3) 0.022(4)
C5 0.037(5) 0.039(4) 0.042(4) -0.008(4) 0.012(4) -0.005(5)
C6 0.046(7) 0.021(3) 0.056(4) -0.002(3) -0.003(5) 0.007(4)
C7 0.083(8) 0.047(4) 0.046(4) -0.025(3) 0.002(6) 0.003(6)

loop_
_atom_type_symbol
_atom_type_description
_atom_type_scat_dispersion_real
_atom_type_scat_dispersion_imag
_atom_type_scat_source
C C 0.0033 0.0016 'International Tables Vol C Tables 4.2.6.8 and 6.1.1.4'
H H 0.0000 0.0000 'International Tables Vol C Tables 4.2.6.8 and 6.1.1.4'
O O 0.0106 0.0060 'International Tables Vol C Tables 4.2.6.8 and 6.1.1.4'
Br Br -0.2901 2.4595 'International Tables Vol C Tables 4.2.6.8 and 6.1.1.4'

loop_
_geom_angle_atom_site_label_1
_geom_angle_atom_site_label_2
_geom_angle_atom_site_label_3
_geom_angle
C1 O1 C4 106.8(5)
O1 C1 C2 111.4(6)
O1 C1 C14 123.9(6)
C2 C1 C14 124.7(6)
C17 C18 C19 122.5(6)
C17 C18 Br1 119.2(5)
C19 C18 Br1 118.3(5)
C20 C21 C2 125.8(6)
C20 C21 C16 121.1(6)
C2 C21 C16 113.1(5)
C19 C20 C21 119.6(6)
C13 C8 C9 119.1(6)
C13 C8 C4 119.0(7)
C9 C8 C4 121.8(6)
C18 C17 C16 120.1(6)
C3 C4 O1 109.0(5)
C3 C4 C8 136.4(6)
O1 C4 C8 114.5(5)
C1 C2 C21 120.8(6)
C1 C2 C3 103.7(5)
C21 C2 C3 135.4(5)
C4 C3 C2 109.2(4)
C4 C3 C5 125.1(6)
C2 C3 C5 125.7(5)
C15 C16 C17 120.4(6)
C15 C16 C21 123.9(6)
C17 C16 C21 115.7(6)
C20 C19 C18 120.9(6)
C15 C14 C1 116.6(6)
C9 C10 C11 118.2(7)
C12 C11 C10 121.5(7)
C10 C9 C8 121.8(6)
C11 C12 C13 119.5(6)
C14 C15 C16 120.9(6)
C8 C13 C12 119.9(7)
C5 O3 C6 115.3(5)
O2 C5 O3 126.5(6)
O2 C5 C3 124.6(6)
O3 C5 C3 109.0(6)
O3 C6 C7 107.5(5)

loop_
_geom_bond_atom_site_label_1
_geom_bond_atom_site_label_2
_geom_bond_distance
Br1 C18 1.927(6)
O1 C1 1.367(6)
O1 C4 1.394(7)
C1 C2 1.383(7)
C1 C14 1.390(8)
C18 C17 1.336(7)
C18 C19 1.374(8)
C21 C20 1.388(7)
C21 C2 1.441(8)
C21 C16 1.441(8)
C20 C19 1.346(8)
C8 C13 1.374(8)
C8 C9 1.390(8)
C8 C4 1.479(8)
C17 C16 1.436(8)
C4 C3 1.341(7)
C2 C3 1.447(7)
C3 C5 1.557(8)
C16 C15 1.405(8)
C14 C15 1.374(8)
C10 C9 1.378(8)
C10 C11 1.385(8)
C11 C12 1.365(9)
C12 C13 1.411(8)
O3 C5 1.333(7)
O3 C6 1.457(5)
O2 C5 1.186(7)
C6 C7 1.496(7)

loop_
_cod_related_entry_id
_cod_related_entry_database
_cod_related_entry_code
1 ChemSpider 30660218
